data_1570383
loop_
_publ_author_name
'Jin, Xiaodong'
'Lin, Yongjie'
'Davies, Robert P.'

_publ_section_title
;
 On the mechanism of benzimidazole synthesis via copper-catalysed
 intramolecular N-arylation
;
_journal_issue 24
_journal_name_full 'Catalysis Science &amp; Technology'
_journal_page_first 7181
_journal_page_last 7189
_journal_paper_doi 10.1039/D3CY00767G
_journal_volume 13
_journal_year 2023
_chemical_formula_moiety 'C30 H28 Cu2 F2 N6'
_chemical_formula_sum 'C30 H28 Cu2 F2 N6'
_chemical_formula_weight 637.66
_space_group_crystal_system orthorhombic
_space_group_IT_number 62
_space_group_name_Hall '-P 2ac 2n'
_space_group_name_H-M_alt 'P n m a'
_atom_sites_solution_hydrogens geom
_audit_creation_method SHELXL-2018/3
_audit_update_record
;
2023-05-16 deposited with the CCDC.	2023-11-22 downloaded from the CCDC.
;
_cell_angle_alpha 90
_cell_angle_beta 90
_cell_angle_gamma 90
_cell_formula_units_Z 4
_cell_length_a 17.3777(6)
_cell_length_b 14.5390(5)
_cell_length_c 10.7488(4)
_cell_measurement_reflns_used 1581
_cell_measurement_temperature 173(2)
_cell_measurement_theta_max 26.8630
_cell_measurement_theta_min 2.7590
_cell_volume 2715.73(17)
_computing_cell_refinement 'CrysAlisPro, Agilent Technologies'
_computing_data_collection 'CrysAlisPro, Agilent Technologies'
_computing_data_reduction 'CrysAlisPro, Agilent Technologies'
_computing_molecular_graphics 'Bruker SHELXTL'
_computing_publication_material 'CIFTAB-2013 (Sheldrick, 2013)'
_computing_structure_refinement 'SHELXL-2018/3 (Sheldrick, 2018)'
_computing_structure_solution 'SHELXS-2013 (Sheldrick, 2013)'
_diffrn_ambient_temperature 173(2)
_diffrn_detector_area_resol_mean 16.0382
_diffrn_measured_fraction_theta_full 0.987
_diffrn_measured_fraction_theta_max 0.810
_diffrn_measurement_device_type 'Agilent Xcalibur 3 E'
_diffrn_measurement_method 'omega scans'
_diffrn_radiation_type MoK\a
_diffrn_radiation_wavelength 0.71073
_diffrn_reflns_av_R_equivalents 0.0301
_diffrn_reflns_av_unetI/netI 0.0434
_diffrn_reflns_Laue_measured_fraction_full 0.987
_diffrn_reflns_Laue_measured_fraction_max 0.810
_diffrn_reflns_limit_h_max 14
_diffrn_reflns_limit_h_min -22
_diffrn_reflns_limit_k_max 11
_diffrn_reflns_limit_k_min -19
_diffrn_reflns_limit_l_max 7
_diffrn_reflns_limit_l_min -12
_diffrn_reflns_number 6013
_diffrn_reflns_point_group_measured_fraction_full 0.987
_diffrn_reflns_point_group_measured_fraction_max 0.810
_diffrn_reflns_theta_full 25.242
_diffrn_reflns_theta_max 28.208
_diffrn_reflns_theta_min 2.356
_diffrn_source 'Enhance (Mo) X-ray Source'
_exptl_absorpt_coefficient_mu 1.612
_exptl_absorpt_correction_T_max 0.924
_exptl_absorpt_correction_T_min 0.684
_exptl_absorpt_correction_type analytical
_exptl_absorpt_process_details
; 
CrysAlisPro, Agilent Technologies, 
Version 1.171.37.33a (release 28-03-2014 CrysAlis171 .NET) 
(compiled Mar 28 2014,12:25:20) 
Analytical numeric absorption correction using a multifaceted crystal 
model based on expressions derived by R.C. Clark & J.S. Reid. 
(Clark, R. C. & Reid, J. S. (1995). Acta Cryst. A51, 887-897) 
Empirical absorption correction using spherical harmonics, 
implemented in SCALE3 ABSPACK scaling algorithm. 
;
_exptl_crystal_colour Red
_exptl_crystal_density_diffrn 1.560
_exptl_crystal_description needles
_exptl_crystal_F_000 1304
_exptl_crystal_size_max 0.53
_exptl_crystal_size_mid 0.12
_exptl_crystal_size_min 0.06
_refine_diff_density_max 0.882
_refine_diff_density_min -0.393
_refine_diff_density_rms 0.085
_refine_ls_extinction_method none
_refine_ls_goodness_of_fit_ref 1.060
_refine_ls_hydrogen_treatment constr
_refine_ls_matrix_type full
_refine_ls_number_parameters 212
_refine_ls_number_reflns 2815
_refine_ls_number_restraints 6
_refine_ls_restrained_S_all 1.059
_refine_ls_R_factor_all 0.0577
_refine_ls_R_factor_gt 0.0412
_refine_ls_shift/su_max 0.001
_refine_ls_shift/su_mean 0.000
_refine_ls_structure_factor_coef Fsqd
_refine_ls_weighting_details 'w=1/[\s^2^(Fo^2^)+(0.0528P)^2^+1.2372P] where P=(Fo^2^+2Fc^2^)/3'
_refine_ls_weighting_scheme calc
_refine_ls_wR_factor_gt 0.0961
_refine_ls_wR_factor_ref 0.1050
_reflns_Friedel_coverage 0.000
_reflns_number_gt 2262
_reflns_number_total 2815
_reflns_threshold_expression 'I > 2\s(I)'
_cod_data_source_file d3cy00767g2.cif
_cod_data_source_block 1d-phen
_cod_depositor_comments 'Adding full bibliography for 1570378--1570383.cif.'
_cod_original_cell_volume 2715.71(17)
_cod_database_code 1570383
_shelx_shelxl_version_number 2018/3
_shelx_space_group_comment
; 
The symmetry employed for this shelxl refinement is uniquely defined 
by the following loop, which should always be used as a source of 
symmetry information in preference to the above space-group names. 
They are only intended as comments. 
;

loop_
_space_group_symop_operation_xyz
'x, y, z'
'-x+1/2, -y, z+1/2'
'-x, y+1/2, -z'
'x+1/2, -y+1/2, -z+1/2'
'-x, -y, -z'
'x-1/2, y, -z-1/2'
'x, -y-1/2, z'
'-x-1/2, y-1/2, z-1/2'

loop_
_atom_site_label
_atom_site_type_symbol
_atom_site_fract_x
_atom_site_fract_y
_atom_site_fract_z
_atom_site_U_iso_or_equiv
_atom_site_adp_type
_atom_site_occupancy
_atom_site_site_symmetry_order
_atom_site_calc_flag
_atom_site_refinement_flags_posn
_atom_site_refinement_flags_adp
_atom_site_refinement_flags_occupancy
_atom_site_disorder_assembly
_atom_site_disorder_group
Cu1 Cu 0.65347(3) 0.750000 0.64684(5) 0.01988(16) Uani 1 2 d S T P . .
Cu2 Cu 0.60473(3) 0.750000 0.42264(5) 0.01954(16) Uani 1 2 d S T P . .
N1 N 0.61441(14) 0.62112(16) 0.6328(2) 0.0203(6) Uani 1 1 d . . . . .
C2 C 0.60753(16) 0.5754(2) 0.5287(3) 0.0212(7) Uani 1 1 d . . . . .
N3 N 0.60776(14) 0.62220(16) 0.4201(2) 0.0206(5) Uani 1 1 d . . . . .
C4 C 0.6025(2) 0.5712(2) 0.7495(3) 0.0322(8) Uani 1 1 d . . . . .
H4A H 0.620623 0.608833 0.819204 0.048 Uiso 1 1 calc R U . . .
H4B H 0.631282 0.513292 0.747306 0.048 Uiso 1 1 calc R U . . .
H4C H 0.547544 0.558126 0.760011 0.048 Uiso 1 1 calc R U . . .
C5 C 0.59533(19) 0.4722(2) 0.5275(3) 0.0297(8) Uani 1 1 d . . . . .
H5A H 0.642312 0.441407 0.555943 0.045 Uiso 1 1 calc R U . . .
H5B H 0.583149 0.452101 0.442767 0.045 Uiso 1 1 calc R U . . .
H5C H 0.552640 0.456383 0.583125 0.045 Uiso 1 1 calc R U . . .
C6 C 0.61817(18) 0.57848(19) 0.3049(3) 0.0229(7) Uani 1 1 d . . . . .
C7 C 0.5691(2) 0.5970(2) 0.2050(3) 0.0298(7) Uani 1 1 d . . . . .
H7A H 0.527027 0.637607 0.218042 0.036 Uiso 0.429(5) 1 calc R U P A 2
F1 F 0.50947(19) 0.6510(2) 0.2260(3) 0.0402(12) Uani 0.571(5) 1 d . U P A 1
C8 C 0.5788(2) 0.5591(2) 0.0884(3) 0.0368(9) Uani 1 1 d . . . . .
H8A H 0.543634 0.573396 0.023515 0.044 Uiso 1 1 calc R U . . .
C9 C 0.6395(2) 0.5005(2) 0.0661(4) 0.0406(9) Uani 1 1 d . . . . .
H9A H 0.646235 0.473807 -0.013781 0.049 Uiso 1 1 calc R U . . .
C10 C 0.6907(2) 0.4809(2) 0.1615(4) 0.0377(9) Uani 1 1 d . . . . .
H10A H 0.733062 0.441032 0.147207 0.045 Uiso 1 1 calc R U . . .
C11 C 0.67959(19) 0.5200(2) 0.2776(3) 0.0318(8) Uani 1 1 d . . . . .
H11A H 0.715448 0.506265 0.341730 0.038 Uiso 0.571(5) 1 calc R U P A 1
F1' F 0.7286(3) 0.5018(3) 0.3660(5) 0.0449(16) Uiso 0.429(5) 1 d . U P A 2
N21 N 0.7717(2) 0.750000 0.5871(4) 0.0273(9) Uani 1 2 d S T P . .
C22 C 0.7982(3) 0.750000 0.4715(5) 0.0371(12) Uani 1 2 d S T P . .
H22A H 0.761873 0.750000 0.405512 0.044 Uiso 1 2 calc R U P . .
C23 C 0.8761(3) 0.750000 0.4407(6) 0.0509(16) Uani 1 2 d S T P . .
H23A H 0.892062 0.750000 0.356142 0.061 Uiso 1 2 calc R U P . .
C24 C 0.9285(3) 0.750000 0.5341(7) 0.0522(17) Uani 1 2 d S T P . .
H24A H 0.981952 0.750000 0.515567 0.063 Uiso 1 2 calc R U P . .
C25 C 0.9037(3) 0.750000 0.6571(6) 0.0427(15) Uani 1 2 d S T P . .
C26 C 0.9551(3) 0.750000 0.7602(8) 0.0569(19) Uani 1 2 d S T P . .
H26A H 1.009010 0.750000 0.745245 0.068 Uiso 1 2 calc R U P . .
C27 C 0.9293(3) 0.750000 0.8781(8) 0.0556(19) Uani 1 2 d S T P . .
H27A H 0.965334 0.750000 0.944603 0.067 Uiso 1 2 calc R U P . .
C28 C 0.8481(3) 0.750000 0.9057(6) 0.0406(14) Uani 1 2 d S T P . .
C29 C 0.8180(4) 0.750000 1.0257(6) 0.0558(18) Uani 1 2 d S T P . .
H29A H 0.851853 0.750000 1.095089 0.067 Uiso 1 2 calc R U P . .
C30 C 0.7402(4) 0.750000 1.0448(5) 0.0496(16) Uani 1 2 d S T P . .
H30A H 0.719170 0.750000 1.126364 0.059 Uiso 1 2 calc R U P . .
C31 C 0.6926(3) 0.750000 0.9399(5) 0.0366(12) Uani 1 2 d S T P . .
H31A H 0.638496 0.750000 0.952882 0.044 Uiso 1 2 calc R U P . .
N32 N 0.7177(2) 0.750000 0.8239(4) 0.0287(9) Uani 1 2 d S T P . .
C33 C 0.7954(3) 0.750000 0.8066(5) 0.0301(12) Uani 1 2 d S T P . .
C34 C 0.8241(3) 0.750000 0.6805(5) 0.0301(12) Uani 1 2 d S T P . .

loop_
_atom_site_aniso_label
_atom_site_aniso_U_11
_atom_site_aniso_U_22
_atom_site_aniso_U_33
_atom_site_aniso_U_23
_atom_site_aniso_U_13
_atom_site_aniso_U_12
Cu1 0.0214(3) 0.0223(3) 0.0160(3) 0.000 -0.0004(2) 0.000
Cu2 0.0261(3) 0.0177(3) 0.0149(3) 0.000 0.0001(2) 0.000
N1 0.0261(13) 0.0202(12) 0.0147(14) 0.0027(10) 0.0013(11) -0.0004(11)
C2 0.0201(14) 0.0193(14) 0.0241(18) 0.0003(13) 0.0010(13) 0.0003(12)
N3 0.0298(13) 0.0196(12) 0.0124(13) -0.0017(10) -0.0002(11) -0.0006(11)
C4 0.047(2) 0.0289(17) 0.0209(18) 0.0057(15) 0.0045(16) -0.0021(16)
C5 0.0413(18) 0.0197(15) 0.028(2) 0.0036(14) -0.0025(16) 0.0006(14)
C6 0.0331(17) 0.0155(14) 0.0202(17) -0.0003(13) -0.0013(14) -0.0047(13)
C7 0.0380(18) 0.0271(16) 0.0243(19) 0.0001(15) -0.0007(15) -0.0018(15)
F1 0.044(2) 0.046(2) 0.030(2) -0.0005(17) -0.0122(17) 0.0131(17)
C8 0.054(2) 0.0355(19) 0.0205(19) 0.0037(15) -0.0042(17) -0.0096(18)
C9 0.065(2) 0.0324(19) 0.024(2) -0.0057(16) 0.0099(19) -0.0105(19)
C10 0.050(2) 0.0288(17) 0.034(2) -0.0061(16) 0.0113(18) 0.0016(17)
C11 0.0371(18) 0.0323(17) 0.026(2) -0.0006(15) -0.0008(16) -0.0007(16)
N21 0.0189(18) 0.030(2) 0.033(2) 0.000 0.0041(17) 0.000
C22 0.028(2) 0.041(3) 0.042(3) 0.000 0.009(2) 0.000
C23 0.035(3) 0.054(4) 0.064(5) 0.000 0.021(3) 0.000
C24 0.025(3) 0.043(3) 0.089(5) 0.000 0.016(3) 0.000
C25 0.025(2) 0.024(2) 0.080(5) 0.000 -0.014(3) 0.000
C26 0.026(3) 0.034(3) 0.111(6) 0.000 -0.021(4) 0.000
C27 0.041(3) 0.027(3) 0.099(6) 0.000 -0.046(4) 0.000
C28 0.051(3) 0.019(2) 0.052(4) 0.000 -0.029(3) 0.000
C29 0.079(4) 0.029(3) 0.060(5) 0.000 -0.050(4) 0.000
C30 0.089(5) 0.038(3) 0.022(3) 0.000 -0.021(3) 0.000
C31 0.049(3) 0.032(3) 0.029(3) 0.000 -0.010(2) 0.000
N32 0.032(2) 0.027(2) 0.027(2) 0.000 -0.0100(18) 0.000
C33 0.031(2) 0.0120(19) 0.048(3) 0.000 -0.019(2) 0.000
C34 0.020(2) 0.019(2) 0.052(4) 0.000 -0.005(2) 0.000

loop_
_atom_type_symbol
_atom_type_description
_atom_type_scat_dispersion_real
_atom_type_scat_dispersion_imag
_atom_type_scat_source
C C 0.0033 0.0016 'International Tables Vol C Tables 4.2.6.8 and 6.1.1.4'
H H 0.0000 0.0000 'International Tables Vol C Tables 4.2.6.8 and 6.1.1.4'
Cu Cu 0.3201 1.2651 'International Tables Vol C Tables 4.2.6.8 and 6.1.1.4'
F F 0.0171 0.0103 'International Tables Vol C Tables 4.2.6.8 and 6.1.1.4'
N N 0.0061 0.0033 'International Tables Vol C Tables 4.2.6.8 and 6.1.1.4'

loop_
_geom_angle_atom_site_label_1
_geom_angle_atom_site_label_2
_geom_angle_atom_site_label_3
_geom_angle
_geom_angle_site_symmetry_1
_geom_angle_site_symmetry_3
_geom_angle_publ_flag
N1 Cu1 N1 139.27(14) . 7_575 ?
N1 Cu1 N21 107.56(7) . . ?
N1 Cu1 N21 107.56(7) 7_575 . ?
N1 Cu1 N32 103.71(8) . . ?
N1 Cu1 N32 103.71(8) 7_575 . ?
N21 Cu1 N32 76.97(15) . . ?
N1 Cu1 Cu2 79.39(7) . . ?
N1 Cu1 Cu2 79.39(7) 7_575 . ?
N21 Cu1 Cu2 92.02(11) . . ?
N32 Cu1 Cu2 168.99(11) . . ?
N3 Cu2 N3 176.32(15) . 7_575 ?
N3 Cu2 Cu1 90.27(8) . . ?
N3 Cu2 Cu1 90.27(8) 7_575 . ?
C2 N1 C4 117.9(3) . . ?
C2 N1 Cu1 125.0(2) . . ?
C4 N1 Cu1 116.6(2) . . ?
N1 C2 N3 118.9(3) . . ?
N1 C2 C5 121.6(3) . . ?
N3 C2 C5 119.5(3) . . ?
C2 N3 C6 122.3(2) . . ?
C2 N3 Cu2 119.4(2) . . ?
C6 N3 Cu2 118.02(19) . . ?
C11 C6 C7 115.0(3) . . ?
C11 C6 N3 124.1(3) . . ?
C7 C6 N3 120.8(3) . . ?
F1 C7 C8 119.2(3) . . ?
F1 C7 C6 117.6(3) . . ?
C8 C7 C6 123.1(3) . . ?
C9 C8 C7 119.9(3) . . ?
C8 C9 C10 119.4(3) . . ?
C11 C10 C9 119.5(3) . . ?
F1' C11 C10 118.9(4) . . ?
F1' C11 C6 118.0(4) . . ?
C10 C11 C6 123.1(3) . . ?
C22 N21 C34 117.5(4) . . ?
C22 N21 Cu1 127.7(3) . . ?
C34 N21 Cu1 114.8(3) . . ?
N21 C22 C23 124.1(5) . . ?
C24 C23 C22 118.4(6) . . ?
C23 C24 C25 119.7(5) . . ?
C24 C25 C34 118.4(5) . . ?
C24 C25 C26 123.1(5) . . ?
C34 C25 C26 118.6(6) . . ?
C27 C26 C25 121.6(5) . . ?
C26 C27 C28 121.3(5) . . ?
C29 C28 C33 117.3(5) . . ?
C29 C28 C27 123.9(5) . . ?
C33 C28 C27 118.8(6) . . ?
C30 C29 C28 120.7(5) . . ?
C29 C30 C31 117.6(6) . . ?
N32 C31 C30 124.4(5) . . ?
C31 N32 C33 117.2(4) . . ?
C31 N32 Cu1 130.3(3) . . ?
C33 N32 Cu1 112.5(3) . . ?
N32 C33 C28 122.8(5) . . ?
N32 C33 C34 118.0(4) . . ?
C28 C33 C34 119.2(5) . . ?
N21 C34 C25 121.9(5) . . ?
N21 C34 C33 117.6(4) . . ?
C25 C34 C33 120.5(5) . . ?

loop_
_geom_bond_atom_site_label_1
_geom_bond_atom_site_label_2
_geom_bond_distance
_geom_bond_site_symmetry_2
_geom_bond_publ_flag
Cu1 N1 1.999(2) . ?
Cu1 N1 1.999(2) 7_575 ?
Cu1 N21 2.153(4) . ?
Cu1 N32 2.206(4) . ?
Cu1 Cu2 2.5543(7) . ?
Cu2 N3 1.859(2) . ?
Cu2 N3 1.859(2) 7_575 ?
N1 C2 1.307(4) . ?
N1 C4 1.464(4) . ?
C2 N3 1.352(4) . ?
C2 C5 1.515(4) . ?
N3 C6 1.403(4) . ?
C6 C11 1.396(5) . ?
C6 C7 1.397(5) . ?
C7 F1 1.319(5) . ?
C7 C8 1.380(5) . ?
C8 C9 1.376(5) . ?
C9 C10 1.387(5) . ?
C10 C11 1.385(5) . ?
C11 F1' 1.303(6) . ?
N21 C22 1.325(6) . ?
N21 C34 1.355(6) . ?
C22 C23 1.392(7) . ?
C23 C24 1.356(9) . ?
C24 C25 1.391(9) . ?
C25 C34 1.406(7) . ?
C25 C26 1.423(9) . ?
C26 C27 1.345(9) . ?
C27 C28 1.443(9) . ?
C28 C29 1.392(9) . ?
C28 C33 1.404(7) . ?
C29 C30 1.368(9) . ?
C30 C31 1.398(7) . ?
C31 N32 1.320(6) . ?
N32 C33 1.364(6) . ?
C33 C34 1.444(7) . ?
